data_7034680
loop_
_publ_author_name
'Guchhait, Tapas'
'Barua, Bhagyasree'
'Biswas, Aritra'
'Basak, Biswanath'
'Mani, Ganesan'

_publ_section_title
;
 Synthesis and structural characterization of silver(i), copper(i)
 coordination polymers and a helicate palladium(ii) complex of
 dipyrrolylmethane-based dipyrazole ligands: the effect of meso
 substituents on structural formation.
;
_journal_issue 19
_journal_name_full 'Dalton transactions (Cambridge, England : 2003)'
_journal_page_first 9091
_journal_page_last 9102
_journal_paper_doi 10.1039/c5dt00430f
_journal_volume 44
_journal_year 2015
_chemical_formula_sum 'C25 H34 Cu I N6'
_chemical_formula_weight 609.02
_chemical_name_systematic
;
 ?
;
_space_group_IT_number 14
_symmetry_cell_setting monoclinic
_symmetry_space_group_name_Hall '-P 2yn'
_symmetry_space_group_name_H-M 'P 1 21/n 1'
_atom_sites_solution_hydrogens geom
_atom_sites_solution_primary direct
_atom_sites_solution_secondary difmap
_audit_creation_method SHELXL-97
_audit_update_record
;
2015-01-28 deposited with the CCDC.
2015-04-01 downloaded from the CCDC.
;
_cell_angle_alpha 90.00
_cell_angle_beta 106.645(4)
_cell_angle_gamma 90.00
_cell_formula_units_Z 4
_cell_length_a 9.8269(14)
_cell_length_b 21.536(3)
_cell_length_c 13.757(2)
_cell_measurement_reflns_used 32010
_cell_measurement_temperature 293(2)
_cell_measurement_theta_max 24.88
_cell_measurement_theta_min 1.81
_cell_volume 2789.4(7)
_computing_structure_refinement 'SHELXL-97 (Sheldrick, 2008)'
_computing_structure_solution sir92
_diffrn_ambient_temperature 293(2)
_diffrn_measured_fraction_theta_full 0.998
_diffrn_measured_fraction_theta_max 0.998
_diffrn_measurement_device_type 'Bruker CCD APEX 2'
_diffrn_measurement_method hemisphere
_diffrn_radiation_monochromator graphite
_diffrn_radiation_source 'fine-focus sealed tube'
_diffrn_radiation_type MoK\a
_diffrn_radiation_wavelength 0.71073
_diffrn_reflns_av_R_equivalents 0.1166
_diffrn_reflns_av_sigmaI/netI 0.0773
_diffrn_reflns_limit_h_max 11
_diffrn_reflns_limit_h_min -11
_diffrn_reflns_limit_k_max 25
_diffrn_reflns_limit_k_min -25
_diffrn_reflns_limit_l_max 16
_diffrn_reflns_limit_l_min -16
_diffrn_reflns_number 32010
_diffrn_reflns_theta_full 24.88
_diffrn_reflns_theta_max 24.88
_diffrn_reflns_theta_min 1.81
_exptl_absorpt_coefficient_mu 1.912
_exptl_absorpt_correction_T_max 0.9240
_exptl_absorpt_correction_T_min 0.4380
_exptl_absorpt_correction_type multi-scan
_exptl_absorpt_process_details sadabs
_exptl_crystal_colour colorless
_exptl_crystal_density_diffrn 1.450
_exptl_crystal_density_method 'not measured'
_exptl_crystal_description Needle
_exptl_crystal_F_000 1232
_exptl_crystal_size_max 0.52
_exptl_crystal_size_mid 0.25
_exptl_crystal_size_min 0.04
_refine_diff_density_max 3.580
_refine_diff_density_min -0.624
_refine_diff_density_rms 0.140
_refine_ls_extinction_method none
_refine_ls_goodness_of_fit_ref 1.109
_refine_ls_hydrogen_treatment mixed
_refine_ls_matrix_type full
_refine_ls_number_parameters 298
_refine_ls_number_reflns 4840
_refine_ls_number_restraints 0
_refine_ls_restrained_S_all 1.109
_refine_ls_R_factor_all 0.1473
_refine_ls_R_factor_gt 0.0731
_refine_ls_shift/su_max 0.000
_refine_ls_shift/su_mean 0.000
_refine_ls_structure_factor_coef Fsqd
_refine_ls_weighting_details 'calc w=1/[\s^2^(Fo^2^)+(0.0627P)^2^+10.7649P] where P=(Fo^2^+2Fc^2^)/3'
_refine_ls_weighting_scheme calc
_refine_ls_wR_factor_gt 0.1563
_refine_ls_wR_factor_ref 0.1877
_reflns_number_gt 2589
_reflns_number_total 4840
_reflns_threshold_expression >2\s(I)
_cod_data_source_file c5dt00430f2.cif
_cod_data_source_block complex6
_cod_depositor_comments
;
The following automatic conversions were performed:

'_symmetry_cell_setting' value 'Monoclinic' changed to 'monoclinic'
according to
/usr/data/users/saulius/crontab/automatic-downloads/rss-feeds/RSC/lib/dictionaries/cif_core.dic
dictionary named 'cif_core.dic' version 2.4.2 from 2011-04-26.

Automatic conversion script
Id: cif_fix_values 3143 2015-03-26 13:38:13Z robertas 

 Adding full bibliography for 7034676--7034681.cif.
;
_cod_original_sg_symbol_H-M P2(1)/n
_cod_database_code 7034680

loop_
_symmetry_equiv_pos_as_xyz
'x, y, z'
'-x+1/2, y+1/2, -z+1/2'
'-x, -y, -z'
'x-1/2, -y-1/2, z-1/2'

loop_
_atom_site_label
_atom_site_type_symbol
_atom_site_fract_x
_atom_site_fract_y
_atom_site_fract_z
_atom_site_U_iso_or_equiv
_atom_site_adp_type
_atom_site_occupancy
_atom_site_symmetry_multiplicity
_atom_site_calc_flag
_atom_site_refinement_flags
C1 C 1.4262(13) 0.0775(6) 0.5350(9) 0.083(4) Uani 1 1 d .
H1A H 1.4935 0.1110 0.5522 0.125 Uiso 1 1 calc R
H1B H 1.4757 0.0390 0.5359 0.125 Uiso 1 1 calc R
H1C H 1.3727 0.0758 0.5834 0.125 Uiso 1 1 calc R
C2 C 1.3271(13) 0.0883(5) 0.4308(9) 0.065(3) Uani 1 1 d .
C3 C 1.2168(14) 0.0512(6) 0.3778(11) 0.085(4) Uani 1 1 d .
H3 H 1.1878 0.0135 0.3982 0.102 Uiso 1 1 calc R
C4 C 1.1599(14) 0.0817(6) 0.2893(10) 0.078(4) Uani 1 1 d .
C5 C 1.0318(16) 0.0678(7) 0.2000(12) 0.124(6) Uani 1 1 d .
H5A H 1.0218 0.0996 0.1497 0.186 Uiso 1 1 calc R
H5B H 0.9480 0.0665 0.2226 0.186 Uiso 1 1 calc R
H5C H 1.0445 0.0283 0.1712 0.186 Uiso 1 1 calc R
C6 C 1.2076(10) 0.1864(5) 0.2185(7) 0.055(3) Uani 1 1 d .
H6A H 1.1787 0.1695 0.1503 0.066 Uiso 1 1 calc R
H6B H 1.2964 0.2084 0.2271 0.066 Uiso 1 1 calc R
C7 C 1.0980(11) 0.2310(5) 0.2301(7) 0.054(3) Uani 1 1 d .
C8 C 0.9655(11) 0.2435(6) 0.1691(8) 0.070(3) Uani 1 1 d .
H8 H 0.9198 0.2238 0.1083 0.084 Uiso 1 1 calc R
C9 C 0.9107(11) 0.2916(6) 0.2152(9) 0.067(3) Uani 1 1 d .
H9 H 0.8216 0.3099 0.1906 0.081 Uiso 1 1 calc R
C10 C 1.0142(8) 0.3074(4) 0.3051(6) 0.0270(18) Uani 1 1 d .
C11 C 1.0021(10) 0.3539(4) 0.3837(8) 0.053(3) Uani 1 1 d .
C12 C 1.1393(10) 0.3964(5) 0.4103(10) 0.072(4) Uani 1 1 d .
H12A H 1.1323 0.4265 0.4611 0.086 Uiso 1 1 calc R
H12B H 1.2218 0.3706 0.4400 0.086 Uiso 1 1 calc R
C13 C 1.1623(13) 0.4306(6) 0.3204(11) 0.108(5) Uani 1 1 d .
H13A H 1.2454 0.4563 0.3425 0.162 Uiso 1 1 calc R
H13B H 1.0811 0.4562 0.2902 0.162 Uiso 1 1 calc R
H13C H 1.1750 0.4012 0.2713 0.162 Uiso 1 1 calc R
C14 C 0.8647(11) 0.3933(5) 0.3462(10) 0.072(3) Uani 1 1 d .
H14A H 0.8675 0.4162 0.2861 0.086 Uiso 1 1 calc R
H14B H 0.7833 0.3657 0.3273 0.086 Uiso 1 1 calc R
C15 C 0.8459(14) 0.4382(6) 0.4248(13) 0.113(5) Uani 1 1 d .
H15A H 0.7603 0.4616 0.3976 0.170 Uiso 1 1 calc R
H15B H 0.9256 0.4660 0.4433 0.170 Uiso 1 1 calc R
H15C H 0.8398 0.4158 0.4836 0.170 Uiso 1 1 calc R
C16 C 1.0063(10) 0.3191(5) 0.4787(8) 0.056(3) Uani 1 1 d .
C17 C 1.0956(11) 0.3150(6) 0.5736(8) 0.066(3) Uani 1 1 d .
H17 H 1.1800 0.3370 0.5982 0.079 Uiso 1 1 calc R
C18 C 1.0403(11) 0.2721(6) 0.6289(8) 0.062(3) Uani 1 1 d .
H18 H 1.0814 0.2614 0.6965 0.074 Uiso 1 1 calc R
C19 C 0.9170(10) 0.2487(5) 0.5679(7) 0.049(2) Uani 1 1 d .
C20 C 0.8172(11) 0.2012(5) 0.5843(7) 0.053(3) Uani 1 1 d .
H20A H 0.8512 0.1857 0.6533 0.064 Uiso 1 1 calc R
H20B H 0.7250 0.2202 0.5761 0.064 Uiso 1 1 calc R
C21 C 0.9002(12) 0.1072(5) 0.5087(11) 0.078(4) Uani 1 1 d .
C22 C 1.0394(14) 0.1046(7) 0.5929(13) 0.130(7) Uani 1 1 d .
H22A H 1.0424 0.1379 0.6399 0.195 Uiso 1 1 calc R
H22B H 1.1173 0.1087 0.5643 0.195 Uiso 1 1 calc R
H22C H 1.0464 0.0656 0.6278 0.195 Uiso 1 1 calc R
C23 C 0.8409(16) 0.0722(5) 0.4227(11) 0.089(4) Uani 1 1 d .
H23 H 0.8826 0.0387 0.3994 0.107 Uiso 1 1 calc R
C24 C 0.7068(13) 0.0967(5) 0.3779(8) 0.061(3) Uani 1 1 d .
C25 C 0.5993(14) 0.0768(6) 0.2824(9) 0.084(4) Uani 1 1 d .
H25A H 0.5158 0.1021 0.2713 0.126 Uiso 1 1 calc R
H25B H 0.5747 0.0341 0.2881 0.126 Uiso 1 1 calc R
H25C H 0.6382 0.0815 0.2262 0.126 Uiso 1 1 calc R
N1 N 1.3371(9) 0.1400(4) 0.3793(6) 0.054(2) Uani 1 1 d .
N2 N 1.2309(9) 0.1355(4) 0.2909(6) 0.057(2) Uani 1 1 d .
N3 N 1.1210(8) 0.2712(4) 0.3105(6) 0.048(2) Uani 1 1 d .
H5 H 1.1985 0.2722 0.3594 0.058 Uiso 1 1 calc R
N4 N 0.8928(8) 0.2777(4) 0.4762(6) 0.047(2) Uani 1 1 d .
H4 H 0.8200 0.2718 0.4248 0.057 Uiso 1 1 calc R
N5 N 0.8019(9) 0.1493(4) 0.5133(6) 0.056(2) Uani 1 1 d .
N6 N 0.6823(9) 0.1437(4) 0.4321(6) 0.055(2) Uani 1 1 d .
Cu1 Cu 0.50587(14) 0.19631(6) 0.40557(9) 0.0590(4) Uani 1 1 d .
I1 I 0.50706(7) 0.31217(3) 0.39607(5) 0.0555(3) Uani 1 1 d .

loop_
_atom_site_aniso_label
_atom_site_aniso_U_11
_atom_site_aniso_U_22
_atom_site_aniso_U_33
_atom_site_aniso_U_23
_atom_site_aniso_U_13
_atom_site_aniso_U_12
C1 0.090(10) 0.078(9) 0.088(9) 0.015(7) 0.036(8) 0.011(7)
C2 0.072(8) 0.059(7) 0.068(8) 0.006(6) 0.026(7) 0.002(6)
C3 0.088(10) 0.056(8) 0.111(11) 0.006(8) 0.026(9) -0.022(7)
C4 0.068(8) 0.073(9) 0.090(10) -0.004(8) 0.017(7) -0.013(7)
C5 0.101(12) 0.119(12) 0.129(13) -0.011(10) -0.003(10) -0.053(10)
C6 0.046(6) 0.076(7) 0.046(6) -0.002(6) 0.017(5) -0.009(6)
C7 0.044(6) 0.073(7) 0.044(6) 0.002(5) 0.009(5) -0.015(5)
C8 0.041(6) 0.114(10) 0.052(7) 0.005(7) 0.009(5) -0.007(7)
C9 0.030(6) 0.093(9) 0.073(8) 0.015(7) 0.005(6) 0.001(6)
C10 0.022(4) 0.030(4) 0.031(4) 0.002(4) 0.011(3) -0.008(4)
C11 0.030(5) 0.045(5) 0.078(8) 0.003(5) 0.007(5) -0.001(5)
C12 0.035(6) 0.049(7) 0.122(11) -0.007(7) 0.010(6) -0.009(5)
C13 0.062(9) 0.076(9) 0.171(15) 0.054(10) 0.008(9) -0.020(7)
C14 0.041(7) 0.056(7) 0.114(10) 0.011(7) 0.016(6) 0.003(5)
C15 0.070(10) 0.079(10) 0.187(16) -0.023(10) 0.030(10) 0.007(8)
C16 0.041(6) 0.056(6) 0.067(7) -0.015(6) 0.010(5) -0.008(5)
C17 0.043(6) 0.089(8) 0.060(7) -0.022(7) 0.005(5) -0.008(6)
C18 0.045(7) 0.087(9) 0.048(6) -0.004(6) 0.003(5) 0.005(6)
C19 0.044(6) 0.058(6) 0.045(6) -0.002(5) 0.013(5) 0.006(5)
C20 0.046(6) 0.074(8) 0.037(5) -0.003(5) 0.008(5) 0.004(5)
C21 0.056(8) 0.054(7) 0.118(11) -0.009(7) 0.016(7) 0.007(6)
C22 0.064(9) 0.091(11) 0.198(18) -0.014(11) -0.022(10) 0.038(8)
C23 0.100(11) 0.045(7) 0.134(12) -0.015(8) 0.053(10) 0.002(7)
C24 0.078(9) 0.058(7) 0.054(7) -0.009(6) 0.028(6) -0.009(6)
C25 0.113(11) 0.073(8) 0.072(8) -0.023(7) 0.034(8) -0.017(8)
N1 0.052(6) 0.053(5) 0.054(5) 0.004(4) 0.011(4) 0.002(4)
N2 0.052(6) 0.064(6) 0.055(6) -0.009(4) 0.014(5) -0.013(5)
N3 0.037(5) 0.060(5) 0.039(5) 0.007(4) -0.002(4) -0.009(4)
N4 0.039(5) 0.051(5) 0.046(5) -0.005(4) 0.001(4) -0.006(4)
N5 0.054(6) 0.055(5) 0.058(6) -0.003(4) 0.014(5) 0.010(5)
N6 0.059(6) 0.055(5) 0.053(5) -0.002(4) 0.020(5) -0.003(4)
Cu1 0.0498(8) 0.0675(9) 0.0572(8) -0.0049(7) 0.0111(6) -0.0051(7)
I1 0.0423(4) 0.0627(4) 0.0595(4) -0.0009(4) 0.0114(3) -0.0026(4)

loop_
_atom_type_symbol
_atom_type_description
_atom_type_scat_dispersion_real
_atom_type_scat_dispersion_imag
_atom_type_scat_source
C C 0.0033 0.0016 'International Tables Vol C Tables 4.2.6.8 and 6.1.1.4'
H H 0.0000 0.0000 'International Tables Vol C Tables 4.2.6.8 and 6.1.1.4'
N N 0.0061 0.0033 'International Tables Vol C Tables 4.2.6.8 and 6.1.1.4'
Cu Cu 0.3201 1.2651 'International Tables Vol C Tables 4.2.6.8 and 6.1.1.4'
I I -0.4742 1.8119 'International Tables Vol C Tables 4.2.6.8 and 6.1.1.4'

loop_
_geom_angle_atom_site_label_1
_geom_angle_atom_site_label_2
_geom_angle_atom_site_label_3
_geom_angle
_geom_angle_site_symmetry_1
_geom_angle_site_symmetry_3
C2 C1 H1A 109.5 . .
C2 C1 H1B 109.5 . .
H1A C1 H1B 109.5 . .
C2 C1 H1C 109.5 . .
H1A C1 H1C 109.5 . .
H1B C1 H1C 109.5 . .
N1 C2 C3 111.7(11) . .
N1 C2 C1 120.5(11) . .
C3 C2 C1 127.9(11) . .
C4 C3 C2 104.7(11) . .
C4 C3 H3 127.6 . .
C2 C3 H3 127.6 . .
N2 C4 C3 108.8(11) . .
N2 C4 C5 119.2(12) . .
C3 C4 C5 131.7(12) . .
C4 C5 H5A 109.5 . .
C4 C5 H5B 109.5 . .
H5A C5 H5B 109.5 . .
C4 C5 H5C 109.5 . .
H5A C5 H5C 109.5 . .
H5B C5 H5C 109.5 . .
N2 C6 C7 113.0(8) . .
N2 C6 H6A 109.0 . .
C7 C6 H6A 109.0 . .
N2 C6 H6B 109.0 . .
C7 C6 H6B 109.0 . .
H6A C6 H6B 107.8 . .
C8 C7 N3 106.3(10) . .
C8 C7 C6 131.2(10) . .
N3 C7 C6 122.5(9) . .
C7 C8 C9 106.9(10) . .
C7 C8 H8 126.5 . .
C9 C8 H8 126.5 . .
C10 C9 C8 107.6(9) . .
C10 C9 H9 126.2 . .
C8 C9 H9 126.2 . .
N3 C10 C9 106.1(8) . .
N3 C10 C11 126.2(8) . .
C9 C10 C11 127.5(9) . .
C10 C11 C16 107.8(7) . .
C10 C11 C14 111.4(8) . .
C16 C11 C14 111.6(9) . .
C10 C11 C12 108.3(8) . .
C16 C11 C12 106.2(9) . .
C14 C11 C12 111.4(8) . .
C13 C12 C11 114.2(10) . .
C13 C12 H12A 108.7 . .
C11 C12 H12A 108.7 . .
C13 C12 H12B 108.7 . .
C11 C12 H12B 108.7 . .
H12A C12 H12B 107.6 . .
C12 C13 H13A 109.5 . .
C12 C13 H13B 109.5 . .
H13A C13 H13B 109.5 . .
C12 C13 H13C 109.5 . .
H13A C13 H13C 109.5 . .
H13B C13 H13C 109.5 . .
C15 C14 C11 112.8(10) . .
C15 C14 H14A 109.0 . .
C11 C14 H14A 109.0 . .
C15 C14 H14B 109.0 . .
C11 C14 H14B 109.0 . .
H14A C14 H14B 107.8 . .
C14 C15 H15A 109.5 . .
C14 C15 H15B 109.5 . .
H15A C15 H15B 109.5 . .
C14 C15 H15C 109.5 . .
H15A C15 H15C 109.5 . .
H15B C15 H15C 109.5 . .
C17 C16 N4 105.7(10) . .
C17 C16 C11 136.4(10) . .
N4 C16 C11 117.9(8) . .
C16 C17 C18 108.8(10) . .
C16 C17 H17 125.6 . .
C18 C17 H17 125.6 . .
C19 C18 C17 109.0(10) . .
C19 C18 H18 125.5 . .
C17 C18 H18 125.5 . .
C18 C19 N4 106.8(9) . .
C18 C19 C20 132.5(10) . .
N4 C19 C20 120.6(9) . .
N5 C20 C19 111.9(8) . .
N5 C20 H20A 109.2 . .
C19 C20 H20A 109.2 . .
N5 C20 H20B 109.2 . .
C19 C20 H20B 109.2 . .
H20A C20 H20B 107.9 . .
N5 C21 C23 106.0(11) . .
N5 C21 C22 119.6(12) . .
C23 C21 C22 134.3(12) . .
C21 C22 H22A 109.5 . .
C21 C22 H22B 109.5 . .
H22A C22 H22B 109.5 . .
C21 C22 H22C 109.5 . .
H22A C22 H22C 109.5 . .
H22B C22 H22C 109.5 . .
C21 C23 C24 106.6(11) . .
C21 C23 H23 126.7 . .
C24 C23 H23 126.7 . .
N6 C24 C23 110.2(10) . .
N6 C24 C25 121.3(11) . .
C23 C24 C25 128.5(11) . .
C24 C25 H25A 109.5 . .
C24 C25 H25B 109.5 . .
H25A C25 H25B 109.5 . .
C24 C25 H25C 109.5 . .
H25A C25 H25C 109.5 . .
H25B C25 H25C 109.5 . .
C2 N1 N2 105.0(9) . .
C2 N1 Cu1 126.2(8) . 1_655
N2 N1 Cu1 126.1(6) . 1_655
C4 N2 N1 109.7(9) . .
C4 N2 C6 131.0(10) . .
N1 N2 C6 119.2(8) . .
C10 N3 C7 113.0(8) . .
C10 N3 H5 123.5 . .
C7 N3 H5 123.5 . .
C19 N4 C16 109.7(8) . .
C19 N4 H4 125.2 . .
C16 N4 H4 125.2 . .
C21 N5 N6 111.3(9) . .
C21 N5 C20 127.6(10) . .
N6 N5 C20 120.6(8) . .
C24 N6 N5 105.9(9) . .
C24 N6 Cu1 128.0(8) . .
N5 N6 Cu1 126.1(6) . .
N1 Cu1 N6 108.5(3) 1_455 .
N1 Cu1 I1 127.7(2) 1_455 .
N6 Cu1 I1 123.7(2) . .

loop_
_geom_bond_atom_site_label_1
_geom_bond_atom_site_label_2
_geom_bond_distance
_geom_bond_site_symmetry_2
C1 C2 1.502(15) .
C1 H1A 0.9600 .
C1 H1B 0.9600 .
C1 H1C 0.9600 .
C2 N1 1.339(12) .
C2 C3 1.375(15) .
C3 C4 1.355(16) .
C3 H3 0.9300 .
C4 N2 1.350(14) .
C4 C5 1.516(17) .
C5 H5A 0.9600 .
C5 H5B 0.9600 .
C5 H5C 0.9600 .
C6 N2 1.455(12) .
C6 C7 1.485(14) .
C6 H6A 0.9700 .
C6 H6B 0.9700 .
C7 C8 1.359(14) .
C7 N3 1.372(12) .
C8 C9 1.402(15) .
C8 H8 0.9300 .
C9 C10 1.399(13) .
C9 H9 0.9300 .
C10 N3 1.292(10) .
C10 C11 1.504(12) .
C11 C16 1.497(14) .
C11 C14 1.552(13) .
C11 C12 1.583(13) .
C12 C13 1.512(16) .
C12 H12A 0.9700 .
C12 H12B 0.9700 .
C13 H13A 0.9600 .
C13 H13B 0.9600 .
C13 H13C 0.9600 .
C14 C15 1.501(16) .
C14 H14A 0.9700 .
C14 H14B 0.9700 .
C15 H15A 0.9600 .
C15 H15B 0.9600 .
C15 H15C 0.9600 .
C16 C17 1.351(13) .
C16 N4 1.421(12) .
C17 C18 1.401(15) .
C17 H17 0.9300 .
C18 C19 1.358(14) .
C18 H18 0.9300 .
C19 N4 1.366(12) .
C19 C20 1.478(13) .
C20 N5 1.465(12) .
C20 H20A 0.9700 .
C20 H20B 0.9700 .
C21 N5 1.339(13) .
C21 C23 1.384(17) .
C21 C22 1.519(16) .
C22 H22A 0.9600 .
C22 H22B 0.9600 .
C22 H22C 0.9600 .
C23 C24 1.390(16) .
C23 H23 0.9300 .
C24 N6 1.319(12) .
C24 C25 1.494(15) .
C25 H25A 0.9600 .
C25 H25B 0.9600 .
C25 H25C 0.9600 .
N1 N2 1.360(11) .
N1 Cu1 2.002(8) 1_655
N3 H5 0.8600 .
N4 H4 0.8600 .
N5 N6 1.375(11) .
N6 Cu1 2.015(9) .
Cu1 N1 2.002(8) 1_455
Cu1 I1 2.4988(15) .

loop_
_geom_torsion_atom_site_label_1
_geom_torsion_atom_site_label_2
_geom_torsion_atom_site_label_3
_geom_torsion_atom_site_label_4
_geom_torsion
_geom_torsion_site_symmetry_1
_geom_torsion_site_symmetry_4
N1 C2 C3 C4 1.2(15) . .
C1 C2 C3 C4 179.1(12) . .
C2 C3 C4 N2 -1.6(15) . .
C2 C3 C4 C5 -176.5(15) . .
N2 C6 C7 C8 -111.2(12) . .
N2 C6 C7 N3 71.7(12) . .
N3 C7 C8 C9 -0.2(12) . .
C6 C7 C8 C9 -177.7(10) . .
C7 C8 C9 C10 0.0(12) . .
C8 C9 C10 N3 0.2(11) . .
C8 C9 C10 C11 -176.3(9) . .
N3 C10 C11 C16 -62.8(11) . .
C9 C10 C11 C16 113.0(10) . .
N3 C10 C11 C14 174.5(8) . .
C9 C10 C11 C14 -9.7(13) . .
N3 C10 C11 C12 51.7(11) . .
C9 C10 C11 C12 -132.5(10) . .
C10 C11 C12 C13 58.5(12) . .
C16 C11 C12 C13 174.1(10) . .
C14 C11 C12 C13 -64.3(13) . .
C10 C11 C14 C15 177.3(9) . .
C16 C11 C14 C15 56.8(12) . .
C12 C11 C14 C15 -61.7(13) . .
C10 C11 C16 C17 113.8(13) . .
C14 C11 C16 C17 -123.5(13) . .
C12 C11 C16 C17 -2.0(17) . .
C10 C11 C16 N4 -65.0(11) . .
C14 C11 C16 N4 57.7(11) . .
C12 C11 C16 N4 179.2(8) . .
N4 C16 C17 C18 0.2(12) . .
C11 C16 C17 C18 -178.7(11) . .
C16 C17 C18 C19 0.9(13) . .
C17 C18 C19 N4 -1.6(12) . .
C17 C18 C19 C20 177.7(10) . .
C18 C19 C20 N5 -120.5(12) . .
N4 C19 C20 N5 58.8(12) . .
N5 C21 C23 C24 1.1(14) . .
C22 C21 C23 C24 177.7(15) . .
C21 C23 C24 N6 -0.5(14) . .
C21 C23 C24 C25 178.9(12) . .
C3 C2 N1 N2 -0.3(13) . .
C1 C2 N1 N2 -178.4(10) . .
C3 C2 N1 Cu1 -162.7(8) . 1_655
C1 C2 N1 Cu1 19.3(15) . 1_655
C3 C4 N2 N1 1.5(14) . .
C5 C4 N2 N1 177.1(11) . .
C3 C4 N2 C6 -175.9(11) . .
C5 C4 N2 C6 -0.3(19) . .
C2 N1 N2 C4 -0.7(12) . .
Cu1 N1 N2 C4 161.7(8) 1_655 .
C2 N1 N2 C6 177.1(9) . .
Cu1 N1 N2 C6 -20.6(12) 1_655 .
C7 C6 N2 C4 82.8(14) . .
C7 C6 N2 N1 -94.4(10) . .
C9 C10 N3 C7 -0.3(10) . .
C11 C10 N3 C7 176.2(8) . .
C8 C7 N3 C10 0.4(11) . .
C6 C7 N3 C10 178.1(8) . .
C18 C19 N4 C16 1.8(11) . .
C20 C19 N4 C16 -177.6(8) . .
C17 C16 N4 C19 -1.2(11) . .
C11 C16 N4 C19 177.9(8) . .
C23 C21 N5 N6 -1.4(13) . .
C22 C21 N5 N6 -178.5(11) . .
C23 C21 N5 C20 -173.4(10) . .
C22 C21 N5 C20 9.4(18) . .
C19 C20 N5 C21 67.1(14) . .
C19 C20 N5 N6 -104.3(10) . .
C23 C24 N6 N5 -0.3(12) . .
C25 C24 N6 N5 -179.7(9) . .
C23 C24 N6 Cu1 -179.2(8) . .
C25 C24 N6 Cu1 1.4(15) . .
C21 N5 N6 C24 1.1(12) . .
C20 N5 N6 C24 173.7(9) . .
C21 N5 N6 Cu1 180.0(8) . .
C20 N5 N6 Cu1 -7.3(12) . .
C24 N6 Cu1 N1 49.5(9) . 1_455
N5 N6 Cu1 N1 -129.2(8) . 1_455
C24 N6 Cu1 I1 -126.5(8) . .
N5 N6 Cu1 I1 54.8(8) . .
